data_7202996
loop_
_publ_author_name
'Jayasundera, Anil C. A.'
'Finch, Adrian A.'
'Townsend, P. D.'
'Lightfoot, Philip'

_publ_section_title
;
 Hydrothermal synthesis and luminescent properties of a new family of
 organically templated lanthanide fluorides
;
_journal_issue 39
_journal_name_full 'Journal of Materials Chemistry'
_journal_page_first 4178
_journal_paper_doi 10.1039/b707993a
_journal_volume 17
_journal_year 2007
_chemical_formula_moiety 'F7 Yb2, C1 H5 N'
_chemical_formula_sum 'C H5 F7 N Yb2'
_chemical_formula_weight 510.14
_chemical_name_systematic
;
?
;
_space_group_IT_number 70
_symmetry_cell_setting orthorhombic
_symmetry_space_group_name_Hall '-F 2uv 2vw'
_symmetry_space_group_name_H-M 'F d d d :2'
_atom_sites_solution_hydrogens geom
_atom_sites_solution_primary direct
_atom_sites_solution_secondary difmap
_audit_creation_method SHELXL-97
_cell_angle_alpha 90.00
_cell_angle_beta 90.00
_cell_angle_gamma 90.00
_cell_formula_units_Z 16
_cell_length_a 7.9565(11)
_cell_length_b 13.906(2)
_cell_length_c 22.415(4)
_cell_measurement_reflns_used 1990
_cell_measurement_temperature 113
_cell_measurement_theta_max 28.3389
_cell_measurement_theta_min 2.9295
_cell_volume 2480.1(7)
_computing_cell_refinement 'CrystalClear (Rigaku/MSC Inc., 2006)'
_computing_data_collection 'CrystalClear (Rigaku/MSC Inc., 2006)'
_computing_data_reduction 'CrystalClear (Rigaku/MSC Inc., 2006)'
_computing_molecular_graphics 'DIAMOND (Brandenburg, 2001)'
_computing_publication_material 'SHELXL-97 (Sheldrick, 1997)'
_computing_structure_refinement 'SHELXL-97 (Sheldrick, 1997)'
_computing_structure_solution SHELXS-97
_diffrn_ambient_temperature 113
_diffrn_detector_area_resol_mean 14.6306
_diffrn_measured_fraction_theta_full 0.887
_diffrn_measured_fraction_theta_max 0.887
_diffrn_measurement_device
;
Mercury70 (2x2 bin mode)
;
_diffrn_measurement_method dtprofit.ref
_diffrn_radiation_detector CCD
_diffrn_radiation_monochromator Confocal
_diffrn_radiation_source 'Rotating Anode'
_diffrn_radiation_type MoK\a
_diffrn_radiation_wavelength 0.71073
_diffrn_reflns_av_R_equivalents 0.0219
_diffrn_reflns_av_sigmaI/netI 0.0175
_diffrn_reflns_limit_h_max 8
_diffrn_reflns_limit_h_min -9
_diffrn_reflns_limit_k_max 11
_diffrn_reflns_limit_k_min -17
_diffrn_reflns_limit_l_max 27
_diffrn_reflns_limit_l_min -28
_diffrn_reflns_number 4125
_diffrn_reflns_theta_full 28.54
_diffrn_reflns_theta_max 28.54
_diffrn_reflns_theta_min 3.09
_exptl_absorpt_coefficient_mu 30.059
_exptl_absorpt_correction_T_max 0.406
_exptl_absorpt_correction_T_min 0.392
_exptl_absorpt_correction_type multi-scan
_exptl_crystal_colour Colorless
_exptl_crystal_density_diffrn 5.465
_exptl_crystal_density_method 'not measured'
_exptl_crystal_description Prism
_exptl_crystal_F_000 3536
_exptl_crystal_size_max 0.0300
_exptl_crystal_size_mid 0.0300
_exptl_crystal_size_min 0.0300
_refine_diff_density_max 1.411
_refine_diff_density_min -1.618
_refine_diff_density_rms 0.327
_refine_ls_extinction_method none
_refine_ls_goodness_of_fit_ref 1.042
_refine_ls_hydrogen_treatment constr
_refine_ls_matrix_type full
_refine_ls_number_parameters 51
_refine_ls_number_reflns 706
_refine_ls_number_restraints 0
_refine_ls_restrained_S_all 1.042
_refine_ls_R_factor_all 0.0246
_refine_ls_R_factor_gt 0.0194
_refine_ls_shift/su_max 0.003
_refine_ls_shift/su_mean 0.000
_refine_ls_structure_factor_coef Fsqd
_refine_ls_weighting_details 'calc w=1/[\s^2^(Fo^2^)+(0.0286P)^2^+0.0000P] where P=(Fo^2^+2Fc^2^)/3'
_refine_ls_weighting_scheme calc
_refine_ls_wR_factor_gt 0.0435
_refine_ls_wR_factor_ref 0.0458
_reflns_number_gt 584
_reflns_number_total 706
_reflns_threshold_expression >2sigma(I)
_cod_data_source_file b707993a.txt
_cod_data_source_block yb
_cod_depositor_comments
;
The following automatic conversions were performed:
'_symmetry_cell_setting' value 'Orthorhombic' changed to 'orthorhombic'
according to '/home/saulius/struct/CIF-dictionaries/cif_core.dic'
dictionary named 'cif_core.dic' version 2.4.1 from
2010-06-29.

'_exptl_absorpt_correction_type' value 'Multi-scan' changed
to 'multi-scan' according to
'/home/saulius/struct/CIF-dictionaries/cif_core.dic' dictionary named
'cif_core.dic' version 2.4.1 from 2010-06-29.

Automatic conversion script
Id: cif_fix_enum 1527 2010-12-29 10:47:43Z saulius 
;
_cod_original_sg_symbol_H-M 'F d d d'
_cod_database_code 7202996

loop_
_symmetry_equiv_pos_as_xyz
'x, y, z'
'-x+1/4, -y+1/4, z'
'x, -y+1/4, -z+1/4'
'-x+1/4, y, -z+1/4'
'x, y+1/2, z+1/2'
'-x+1/4, -y+3/4, z+1/2'
'x, -y+3/4, -z+3/4'
'-x+1/4, y+1/2, -z+3/4'
'x+1/2, y, z+1/2'
'-x+3/4, -y+1/4, z+1/2'
'x+1/2, -y+1/4, -z+3/4'
'-x+3/4, y, -z+3/4'
'x+1/2, y+1/2, z'
'-x+3/4, -y+3/4, z'
'x+1/2, -y+3/4, -z+1/4'
'-x+3/4, y+1/2, -z+1/4'
'-x, -y, -z'
'x-1/4, y-1/4, -z'
'-x, y-1/4, z-1/4'
'x-1/4, -y, z-1/4'
'-x, -y+1/2, -z+1/2'
'x-1/4, y+1/4, -z+1/2'
'-x, y+1/4, z+1/4'
'x-1/4, -y+1/2, z+1/4'
'-x+1/2, -y, -z+1/2'
'x+1/4, y-1/4, -z+1/2'
'-x+1/2, y-1/4, z+1/4'
'x+1/4, -y, z+1/4'
'-x+1/2, -y+1/2, -z'
'x+1/4, y+1/4, -z'
'-x+1/2, y+1/4, z-1/4'
'x+1/4, -y+1/2, z-1/4'

loop_
_atom_site_label
_atom_site_type_symbol
_atom_site_fract_x
_atom_site_fract_y
_atom_site_fract_z
_atom_site_U_iso_or_equiv
_atom_site_adp_type
_atom_site_occupancy
_atom_site_symmetry_multiplicity
_atom_site_calc_flag
_atom_site_refinement_flags
_atom_site_disorder_assembly
_atom_site_disorder_group
Yb1 Yb 0.1250 0.44296(2) 0.1250 0.00291(11) Uani 1 2 d S . .
Yb2 Yb 0.1250 0.6250 -0.000282(13) 0.00393(11) Uani 1 2 d S . .
F1 F 0.3750 0.3750 0.12729(17) 0.0065(9) Uani 1 2 d S . .
F2 F 0.2607(4) 0.54193(19) 0.06674(11) 0.0089(6) Uani 1 1 d . . .
F3 F 0.1322(3) 0.3490(2) 0.20562(13) 0.0073(6) Uani 1 1 d . . .
F4 F 0.3038(4) 0.5132(2) 0.19874(12) 0.0084(6) Uani 1 1 d . . .
N1 N 0.1289(15) 0.6387(9) 0.5418(3) 0.0094(19) Uiso 0.50 1 d P . .
H1A H 0.1289 0.6904 0.5184 0.014 Uiso 0.50 1 calc PR . .
H1B H 0.0386 0.6031 0.5340 0.014 Uiso 0.50 1 calc PR . .
H1C H 0.2212 0.6043 0.5350 0.014 Uiso 0.50 1 calc PR . .
C1 C 0.1256(14) 0.6692(9) 0.6049(5) 0.020(3) Uiso 0.50 1 d P . .
H1D H 0.0258 0.7073 0.6125 0.024 Uiso 0.50 1 calc PR . .
H1E H 0.2233 0.7086 0.6136 0.024 Uiso 0.50 1 calc PR . .

loop_
_atom_site_aniso_label
_atom_site_aniso_U_11
_atom_site_aniso_U_22
_atom_site_aniso_U_33
_atom_site_aniso_U_23
_atom_site_aniso_U_13
_atom_site_aniso_U_12
Yb1 0.00310(17) 0.00391(19) 0.00171(17) 0.000 -0.00024(10) 0.000
Yb2 0.00456(18) 0.00413(19) 0.00311(17) 0.000 0.000 -0.00081(11)
F1 0.007(2) 0.001(2) 0.012(2) 0.000 0.000 0.0020(15)
F2 0.0089(15) 0.0082(15) 0.0094(15) 0.0057(12) 0.0008(10) -0.0016(11)
F3 0.0059(14) 0.0117(17) 0.0045(14) 0.0014(13) -0.0008(10) -0.0014(11)
F4 0.0106(14) 0.0072(15) 0.0072(14) -0.0004(12) 0.0005(11) 0.0006(12)

loop_
_atom_type_symbol
_atom_type_description
_atom_type_scat_dispersion_real
_atom_type_scat_dispersion_imag
_atom_type_scat_source
C C 0.0033 0.0016 'International Tables Vol C Tables 4.2.6.8 and 6.1.1.4'
H H 0.0000 0.0000 'International Tables Vol C Tables 4.2.6.8 and 6.1.1.4'
N N 0.0061 0.0033 'International Tables Vol C Tables 4.2.6.8 and 6.1.1.4'
Yb Yb -0.3850 5.5486 'International Tables Vol C Tables 4.2.6.8 and 6.1.1.4'
F F 0.0171 0.0103 'International Tables Vol C Tables 4.2.6.8 and 6.1.1.4'

loop_
_geom_angle_atom_site_label_1
_geom_angle_atom_site_label_2
_geom_angle_atom_site_label_3
_geom_angle
_geom_angle_site_symmetry_1
_geom_angle_site_symmetry_3
_geom_angle_publ_flag
F2 Yb1 F2 101.82(15) . 4 ?
F2 Yb1 F1 134.68(11) . 15_455 ?
F2 Yb1 F1 80.67(10) 4 15_455 ?
F2 Yb1 F1 80.67(10) . . ?
F2 Yb1 F1 134.68(11) 4 . ?
F1 Yb1 F1 129.188(17) 15_455 . ?
F2 Yb1 F3 84.12(10) . 4 ?
F2 Yb1 F3 147.27(10) 4 4 ?
F1 Yb1 F3 72.93(11) 15_455 4 ?
F1 Yb1 F3 77.93(10) . 4 ?
F2 Yb1 F3 147.27(10) . . ?
F2 Yb1 F3 84.12(10) 4 . ?
F1 Yb1 F3 77.93(10) 15_455 . ?
F1 Yb1 F3 72.93(11) . . ?
F3 Yb1 F3 108.27(15) 4 . ?
F2 Yb1 F4 82.05(10) . . ?
F2 Yb1 F4 67.84(11) 4 . ?
F1 Yb1 F4 136.81(12) 15_455 . ?
F1 Yb1 F4 67.77(10) . . ?
F3 Yb1 F4 144.60(9) 4 . ?
F3 Yb1 F4 70.36(10) . . ?
F2 Yb1 F4 67.84(11) . 4 ?
F2 Yb1 F4 82.05(10) 4 4 ?
F1 Yb1 F4 67.77(10) 15_455 4 ?
F1 Yb1 F4 136.81(12) . 4 ?
F3 Yb1 F4 70.36(10) 4 4 ?
F3 Yb1 F4 144.60(9) . 4 ?
F4 Yb1 F4 131.74(13) . 4 ?
F2 Yb1 Yb2 88.50(7) . 17_565 ?
F2 Yb1 Yb2 111.16(7) 4 17_565 ?
F1 Yb1 Yb2 50.44(10) 15_455 17_565 ?
F1 Yb1 Yb2 114.15(9) . 17_565 ?
F3 Yb1 Yb2 36.26(6) 4 17_565 ?
F3 Yb1 Yb2 119.68(7) . 17_565 ?
F4 Yb1 Yb2 169.96(7) . 17_565 ?
F4 Yb1 Yb2 39.86(7) 4 17_565 ?
F2 Yb1 Yb2 111.16(7) . 27 ?
F2 Yb1 Yb2 88.50(7) 4 27 ?
F1 Yb1 Yb2 114.15(9) 15_455 27 ?
F1 Yb1 Yb2 50.44(10) . 27 ?
F3 Yb1 Yb2 119.68(7) 4 27 ?
F3 Yb1 Yb2 36.26(6) . 27 ?
F4 Yb1 Yb2 39.86(7) . 27 ?
F4 Yb1 Yb2 169.96(7) 4 27 ?
Yb2 Yb1 Yb2 149.200(11) 17_565 27 ?
F2 Yb1 Yb2 29.94(7) . . ?
F2 Yb1 Yb2 91.27(7) 4 . ?
F1 Yb1 Yb2 105.66(8) 15_455 . ?
F1 Yb1 Yb2 107.73(8) . . ?
F3 Yb1 Yb2 77.92(8) 4 . ?
F3 Yb1 Yb2 173.67(8) . . ?
F4 Yb1 Yb2 103.89(7) . . ?
F4 Yb1 Yb2 38.05(7) 4 . ?
Yb2 Yb1 Yb2 66.067(10) 17_565 . ?
Yb2 Yb1 Yb2 139.577(7) 27 . ?
F2 Yb1 Yb2 91.27(7) . 3_565 ?
F2 Yb1 Yb2 29.94(7) 4 3_565 ?
F1 Yb1 Yb2 107.73(8) 15_455 3_565 ?
F1 Yb1 Yb2 105.66(8) . 3_565 ?
F3 Yb1 Yb2 173.67(8) 4 3_565 ?
F3 Yb1 Yb2 77.92(8) . 3_565 ?
F4 Yb1 Yb2 38.05(7) . 3_565 ?
F4 Yb1 Yb2 103.89(7) 4 3_565 ?
Yb2 Yb1 Yb2 139.577(7) 17_565 3_565 ?
Yb2 Yb1 Yb2 66.067(10) 27 3_565 ?
Yb2 Yb1 Yb2 95.934(16) . 3_565 ?
F2 Yb2 F2 92.92(15) . 2_565 ?
F2 Yb2 F3 146.23(10) . 20_565 ?
F2 Yb2 F3 77.75(11) 2_565 20_565 ?
F2 Yb2 F3 77.75(11) . 31 ?
F2 Yb2 F3 146.23(10) 2_565 31 ?
F3 Yb2 F3 126.60(15) 20_565 31 ?
F2 Yb2 F4 91.23(10) . 20_565 ?
F2 Yb2 F4 131.38(10) 2_565 20_565 ?
F3 Yb2 F4 72.47(11) 20_565 20_565 ?
F3 Yb2 F4 81.71(11) 31 20_565 ?
F2 Yb2 F4 131.38(10) . 31 ?
F2 Yb2 F4 91.23(10) 2_565 31 ?
F3 Yb2 F4 81.71(11) 20_565 31 ?
F3 Yb2 F4 72.47(11) 31 31 ?
F4 Yb2 F4 120.60(13) 20_565 31 ?
F2 Yb2 F4 73.65(10) . 3_565 ?
F2 Yb2 F4 67.61(10) 2_565 3_565 ?
F3 Yb2 F4 129.00(10) 20_565 3_565 ?
F3 Yb2 F4 78.63(10) 31 3_565 ?
F4 Yb2 F4 157.31(14) 20_565 3_565 ?
F4 Yb2 F4 63.50(11) 31 3_565 ?
F2 Yb2 F4 67.61(10) . 4 ?
F2 Yb2 F4 73.65(10) 2_565 4 ?
F3 Yb2 F4 78.63(10) 20_565 4 ?
F3 Yb2 F4 129.00(10) 31 4 ?
F4 Yb2 F4 63.50(11) 20_565 4 ?
F4 Yb2 F4 157.31(14) 31 4 ?
F4 Yb2 F4 122.53(13) 3_565 4 ?
F2 Yb2 F1 133.54(7) . 31 ?
F2 Yb2 F1 133.54(7) 2_565 31 ?
F3 Yb2 F1 63.30(7) 20_565 31 ?
F3 Yb2 F1 63.30(7) 31 31 ?
F4 Yb2 F1 60.30(6) 20_565 31 ?
F4 Yb2 F1 60.30(6) 31 31 ?
F4 Yb2 F1 118.74(7) 3_565 31 ?
F4 Yb2 F1 118.74(7) 4 31 ?
F2 Yb2 Yb1 132.62(7) . 17_565 ?
F2 Yb2 Yb1 113.90(7) 2_565 17_565 ?
F3 Yb2 Yb1 36.87(8) 20_565 17_565 ?
F3 Yb2 Yb1 95.40(7) 31 17_565 ?
F4 Yb2 Yb1 41.61(7) 20_565 17_565 ?
F4 Yb2 Yb1 88.24(7) 31 17_565 ?
F4 Yb2 Yb1 151.68(7) 3_565 17_565 ?
F4 Yb2 Yb1 82.82(7) 4 17_565 ?
F1 Yb2 Yb1 38.229(7) 31 17_565 ?
F2 Yb2 Yb1 113.90(7) . 30 ?
F2 Yb2 Yb1 132.62(7) 2_565 30 ?
F3 Yb2 Yb1 95.40(7) 20_565 30 ?
F3 Yb2 Yb1 36.87(8) 31 30 ?
F4 Yb2 Yb1 88.24(7) 20_565 30 ?
F4 Yb2 Yb1 41.61(7) 31 30 ?
F4 Yb2 Yb1 82.82(7) 3_565 30 ?
F4 Yb2 Yb1 151.68(7) 4 30 ?
F1 Yb2 Yb1 38.229(7) 31 30 ?
Yb1 Yb2 Yb1 76.458(13) 17_565 30 ?
F2 Yb2 Yb1 29.97(7) . . ?
F2 Yb2 Yb1 80.97(7) 2_565 . ?
F3 Yb2 Yb1 116.36(7) 20_565 . ?
F3 Yb2 Yb1 102.92(8) 31 . ?
F4 Yb2 Yb1 79.05(7) 20_565 . ?
F4 Yb2 Yb1 157.80(7) 31 . ?
F4 Yb2 Yb1 94.36(7) 3_565 . ?
F4 Yb2 Yb1 37.79(7) 4 . ?
F1 Yb2 Yb1 137.967(8) 31 . ?
Yb1 Yb2 Yb1 113.933(10) 17_565 . ?
Yb1 Yb2 Yb1 139.577(7) 30 . ?
Yb1 F1 Yb1 177.3(2) 14 . ?
Yb1 F1 Yb2 91.33(10) 14 27 ?
Yb1 F1 Yb2 91.33(10) . 27 ?
Yb2 F2 Yb1 120.09(13) . . ?
Yb2 F3 Yb1 106.87(11) 27 . ?
Yb2 F4 Yb1 98.53(10) 27 . ?
Yb2 F4 Yb2 116.50(11) 27 3_565 ?
Yb1 F4 Yb2 104.16(11) . 3_565 ?
C1 N1 H1A 109.5 . . ?
C1 N1 H1B 109.5 . . ?
H1A N1 H1B 109.5 . . ?
C1 N1 H1C 109.5 . . ?
H1A N1 H1C 109.5 . . ?
H1B N1 H1C 109.5 . . ?
N1 C1 C1 109.5(12) . 3_566 ?
N1 C1 H1D 109.8 . . ?
C1 C1 H1D 109.8 3_566 . ?
N1 C1 H1E 109.8 . . ?
C1 C1 H1E 109.8 3_566 . ?
H1D C1 H1E 108.2 . . ?

loop_
_geom_bond_atom_site_label_1
_geom_bond_atom_site_label_2
_geom_bond_distance
_geom_bond_site_symmetry_2
_geom_bond_publ_flag
Yb1 F2 2.183(3) . ?
Yb1 F2 2.183(3) 4 ?
Yb1 F1 2.2028(3) 15_455 ?
Yb1 F1 2.2028(3) . ?
Yb1 F3 2.231(3) 4 ?
Yb1 F3 2.231(3) . ?
Yb1 F4 2.389(3) . ?
Yb1 F4 2.389(3) 4 ?
Yb1 Yb2 3.5588(5) 17_565 ?
Yb1 Yb2 3.5588(5) 27 ?
Yb1 Yb2 3.7808(5) . ?
Yb1 Yb2 3.7808(6) 3_565 ?
Yb2 F2 2.181(3) . ?
Yb2 F2 2.181(3) 2_565 ?
Yb2 F3 2.200(2) 20_565 ?
Yb2 F3 2.200(2) 31 ?
Yb2 F4 2.307(3) 20_565 ?
Yb2 F4 2.307(3) 31 ?
Yb2 F4 2.403(3) 3_565 ?
Yb2 F4 2.403(3) 4 ?
Yb2 F1 2.744(4) 31 ?
Yb2 Yb1 3.5588(5) 17_565 ?
Yb2 Yb1 3.5588(5) 30 ?
F1 Yb1 2.2028(3) 14 ?
F1 Yb2 2.744(4) 27 ?
F3 Yb2 2.200(2) 27 ?
F4 Yb2 2.307(3) 27 ?
F4 Yb2 2.403(3) 3_565 ?
N1 C1 1.477(13) . ?
N1 H1A 0.8900 . ?
N1 H1B 0.8900 . ?
N1 H1C 0.8900 . ?
C1 C1 1.52(2) 3_566 ?
C1 H1D 0.9700 . ?
C1 H1E 0.9700 . ?
